data_1010961
loop_
_publ_author_name
'Westgren, A'

_publ_section_title 'Cementitens kristallstruktur'
_journal_coden_ASTM JERNAF
_journal_name_full 'Jernkontorets Annaler'
_journal_page_first 457
_journal_page_last 468
_journal_volume 1932
_journal_year 1932
_chemical_compound_source synthetic
_chemical_formula_structural 'Fe3 C'
_chemical_formula_sum 'C Fe3'
_chemical_name_mineral Cohenite
_chemical_name_systematic 'Iron carbide (3/1)'
_space_group_IT_number 62
_symmetry_cell_setting orthorhombic
_symmetry_Int_Tables_number 62
_symmetry_space_group_name_Hall '-P 2c 2ab'
_symmetry_space_group_name_H-M 'P b n m'
_cell_angle_alpha 90
_cell_angle_beta 90
_cell_angle_gamma 90
_cell_formula_units_Z 4
_cell_length_a 4.517
_cell_length_b 5.07
_cell_length_c 6.73
_cell_volume 154.1
_cod_original_formula_sum 'Fe3 C'
_cod_database_code 1010961

loop_
_symmetry_equiv_pos_as_xyz
x,y,z
1/2-x,1/2+y,1/2-z
-x,-y,1/2+z
1/2+x,1/2-y,-z
-x,-y,-z
1/2+x,1/2-y,1/2+z
x,y,1/2-z
1/2-x,1/2+y,z

loop_
_atom_site_label
_atom_site_type_symbol
_atom_site_symmetry_multiplicity
_atom_site_Wyckoff_symbol
_atom_site_fract_x
_atom_site_fract_y
_atom_site_fract_z
_atom_site_occupancy
_atom_site_attached_hydrogens
_atom_site_calc_flag
Fe1 Fe0 8 d 0.333 0.175 0.065 1. 0 d
Fe2 Fe0 4 c -0.167 0.04 0.25 1. 0 d
C1 C0 4 c 0.43 -0.13 0.25 1. 0 d

loop_
_atom_type_symbol
_atom_type_oxidation_number
Fe0 0.000
C0 0.000
